data_7053648
loop_
_publ_author_name
'Potts, Storm V.'
'Barbour, Leonard J.'

_publ_section_title
;
 Solvent-mediated conformational similarities within a series of 1D
 coordination polymers constructed from a new flexible ditopic
 bis-imidazole ligand
;
_journal_issue 11
_journal_name_full 'New Journal of Chemistry'
_journal_page_first 2451
_journal_paper_doi 10.1039/c0nj00357c
_journal_volume 34
_journal_year 2010
_chemical_formula_moiety 'C17 H20 Cd I2 N4 S2, 2(C H4 O)'
_chemical_formula_sum 'C19 H28 Cd I2 N4 O2 S2'
_chemical_formula_weight 774.77
_chemical_name_common 4
_chemical_name_systematic
;
?
;
_space_group_IT_number 15
_symmetry_cell_setting monoclinic
_symmetry_space_group_name_Hall '-C 2yc'
_symmetry_space_group_name_H-M 'C 1 2/c 1'
_atom_sites_solution_hydrogens geom
_atom_sites_solution_primary direct
_atom_sites_solution_secondary difmap
_audit_creation_method SHELXL-97
_cell_angle_alpha 90.00
_cell_angle_beta 125.829(2)
_cell_angle_gamma 90.00
_cell_formula_units_Z 8
_cell_length_a 32.585(4)
_cell_length_b 10.2983(14)
_cell_length_c 19.944(3)
_cell_measurement_reflns_used 2658
_cell_measurement_temperature 100(2)
_cell_measurement_theta_max 24.732
_cell_measurement_theta_min 2.226
_cell_volume 5426.2(13)
_computing_cell_refinement 'SAINT (Bruker, 2003)'
_computing_data_collection 'SMART (Bruker, 2002)'
_computing_data_reduction SAINT
_computing_molecular_graphics 'X-SEED (Barbour, 2001; Atwood & Barbour, 2003)'
_computing_publication_material 'publCIF (Westrip, 2006)'
_computing_structure_refinement 'SHELXL-97 (Sheldrick, 1997)'
_computing_structure_solution 'SHELXS-97 (Sheldrick, 1990)'
_diffrn_ambient_temperature 100(2)
_diffrn_measured_fraction_theta_full 0.998
_diffrn_measured_fraction_theta_max 0.936
_diffrn_measurement_device_type 'Bruker APEX CCD area detector'
_diffrn_measurement_method /w
_diffrn_radiation_monochromator graphite
_diffrn_radiation_source 'fine-focus sealed tube'
_diffrn_radiation_type MoK\a
_diffrn_radiation_wavelength 0.71073
_diffrn_reflns_av_R_equivalents 0.0525
_diffrn_reflns_av_sigmaI/netI 0.0699
_diffrn_reflns_limit_h_max 35
_diffrn_reflns_limit_h_min -42
_diffrn_reflns_limit_k_max 13
_diffrn_reflns_limit_k_min -13
_diffrn_reflns_limit_l_max 26
_diffrn_reflns_limit_l_min -25
_diffrn_reflns_number 16699
_diffrn_reflns_theta_full 25.50
_diffrn_reflns_theta_max 28.33
_diffrn_reflns_theta_min 2.04
_diffrn_standards_number 0
_exptl_absorpt_coefficient_mu 3.256
_exptl_absorpt_correction_T_max 0.8041
_exptl_absorpt_correction_T_min 0.5344
_exptl_absorpt_correction_type multi-scan
_exptl_absorpt_process_details 'SADABS, Bruker (2002a)'
_exptl_crystal_colour colourless
_exptl_crystal_density_diffrn 1.897
_exptl_crystal_density_method 'not measured'
_exptl_crystal_description shard
_exptl_crystal_F_000 2976
_exptl_crystal_size_max 0.22
_exptl_crystal_size_mid 0.10
_exptl_crystal_size_min 0.07
_refine_diff_density_max 1.274
_refine_diff_density_min -1.023
_refine_diff_density_rms 0.190
_refine_ls_extinction_method none
_refine_ls_goodness_of_fit_ref 1.068
_refine_ls_hydrogen_treatment constr
_refine_ls_matrix_type full
_refine_ls_number_parameters 278
_refine_ls_number_reflns 6331
_refine_ls_number_restraints 7
_refine_ls_restrained_S_all 1.068
_refine_ls_R_factor_all 0.0803
_refine_ls_R_factor_gt 0.0567
_refine_ls_shift/su_max 0.024
_refine_ls_shift/su_mean 0.001
_refine_ls_structure_factor_coef Fsqd
_refine_ls_weighting_details 'calc w=1/[\s^2^(Fo^2^)+(0.0465P)^2^+10.2111P] where P=(Fo^2^+2Fc^2^)/3'
_refine_ls_weighting_scheme calc
_refine_ls_wR_factor_gt 0.1080
_refine_ls_wR_factor_ref 0.1166
_reflns_number_gt 4832
_reflns_number_total 6331
_reflns_threshold_expression >2sigma(I)
_cod_data_source_file c0nj00357c.txt
_cod_data_source_block C:\DocumentsXM.CIFb
_cod_original_cell_volume 5426.1(13)
_cod_original_sg_symbol_H-M C2/c
_cod_database_code 7053648

loop_
_symmetry_equiv_pos_as_xyz
'x, y, z'
'-x, y, -z+1/2'
'x+1/2, y+1/2, z'
'-x+1/2, y+1/2, -z+1/2'
'-x, -y, -z'
'x, -y, z-1/2'
'-x+1/2, -y+1/2, -z'
'x+1/2, -y+1/2, z-1/2'

loop_
_atom_site_label
_atom_site_type_symbol
_atom_site_fract_x
_atom_site_fract_y
_atom_site_fract_z
_atom_site_U_iso_or_equiv
_atom_site_adp_type
_atom_site_occupancy
_atom_site_symmetry_multiplicity
_atom_site_calc_flag
_atom_site_refinement_flags
_atom_site_disorder_assembly
_atom_site_disorder_group
I1 I 0.674872(17) 0.48600(4) 1.12176(3) 0.02649(13) Uani 1 1 d . . .
Cd1 Cd 0.611342(18) 0.57528(5) 0.96210(3) 0.02034(12) Uani 1 1 d . . .
N1 N 0.65236(19) 0.7513(5) 0.9665(3) 0.0186(11) Uani 1 1 d . . .
I2 I 0.59174(2) 0.42531(5) 0.83273(3) 0.03286(14) Uani 1 1 d . . .
C2 C 0.7030(2) 0.7763(7) 1.0218(4) 0.0251(15) Uani 1 1 d . . .
H2 H 0.7266 0.7206 1.0659 0.030 Uiso 1 1 calc R . .
C3 C 0.7142(3) 0.8915(7) 1.0044(4) 0.0274(16) Uani 1 1 d . . .
H3 H 0.7466 0.9314 1.0332 0.033 Uiso 1 1 calc R . .
N4 N 0.6701(2) 0.9395(5) 0.9373(3) 0.0249(13) Uani 1 1 d . . .
H4 H 0.6661 1.0139 0.9125 0.030 Uiso 1 1 calc R . .
C5 C 0.6336(2) 0.8523(6) 0.9158(4) 0.0184(13) Uani 1 1 d . . .
S6 S 0.56983(6) 0.87226(17) 0.83368(10) 0.0217(3) Uani 1 1 d . . .
C7 C 0.5693(2) 0.8063(6) 0.7476(4) 0.0215(14) Uani 1 1 d . . .
H7A H 0.5830 0.7168 0.7616 0.026 Uiso 1 1 calc R . .
H7B H 0.5338 0.8014 0.6978 0.026 Uiso 1 1 calc R . .
C8 C 0.5994(2) 0.8851(6) 0.7277(3) 0.0160(13) Uani 1 1 d . . .
C9 C 0.6466(2) 0.8376(6) 0.7499(3) 0.0189(13) Uani 1 1 d . . .
C10 C 0.6674(2) 0.7076(6) 0.7924(4) 0.0206(14) Uani 1 1 d . . .
H10A H 0.7004 0.6925 0.8029 0.031 Uiso 1 1 calc R . .
H10B H 0.6439 0.6384 0.7567 0.031 Uiso 1 1 calc R . .
H10C H 0.6712 0.7076 0.8449 0.031 Uiso 1 1 calc R . .
C11 C 0.6746(2) 0.9114(6) 0.7314(4) 0.0208(14) Uani 1 1 d . . .
H11 H 0.7062 0.8789 0.7462 0.025 Uiso 1 1 calc R . .
C12 C 0.6579(3) 1.0306(6) 0.6920(4) 0.0227(14) Uani 1 1 d . . .
C13 C 0.6895(3) 1.1043(7) 0.6713(4) 0.0310(17) Uani 1 1 d . . .
H13A H 0.6695 1.1190 0.6114 0.047 Uiso 1 1 calc R . .
H13B H 0.7197 1.0534 0.6889 0.047 Uiso 1 1 calc R . .
H13C H 0.6998 1.1880 0.7001 0.047 Uiso 1 1 calc R . .
C14 C 0.6113(2) 1.0790(6) 0.6704(4) 0.0222(14) Uani 1 1 d . . .
C15 C 0.5821(2) 1.0066(6) 0.6885(4) 0.0206(14) Uani 1 1 d . . .
C16 C 0.5327(2) 1.0611(6) 0.6648(4) 0.0245(15) Uani 1 1 d . . .
H16A H 0.5129 0.9925 0.6678 0.037 Uiso 1 1 calc R . .
H16B H 0.5137 1.0951 0.6082 0.037 Uiso 1 1 calc R . .
H16C H 0.5390 1.1314 0.7029 0.037 Uiso 1 1 calc R . .
C17 C 0.5914(2) 1.2048(6) 0.6240(4) 0.0240(15) Uani 1 1 d . . .
H17A H 0.6196 1.2634 0.6388 0.029 Uiso 1 1 calc R . .
H17B H 0.5698 1.2489 0.6370 0.029 Uiso 1 1 calc R . .
S18 S 0.55412(6) 1.16184(16) 0.51360(10) 0.0238(4) Uani 1 1 d . . .
C19 C 0.5211(2) 1.3040(6) 0.4641(4) 0.0229(14) Uani 1 1 d . . .
N20 N 0.53557(19) 1.3980(5) 0.4365(3) 0.0188(11) Uani 1 1 d . . .
C21 C 0.4967(3) 1.4852(6) 0.3960(4) 0.0241(15) Uani 1 1 d . . .
H21 H 0.4965 1.5628 0.3700 0.029 Uiso 1 1 calc R . .
C22 C 0.4583(3) 1.4423(7) 0.3992(4) 0.0240(15) Uani 1 1 d . . .
H22 H 0.4266 1.4837 0.3763 0.029 Uiso 1 1 calc R . .
N23 N 0.47420(19) 1.3288(5) 0.4417(3) 0.0205(12) Uani 1 1 d . . .
H23 H 0.4567 1.2797 0.4527 0.025 Uiso 1 1 calc R . .
O24 O 0.4157(3) 1.1672(9) 0.4612(5) 0.024(3) Uiso 0.534(19) 1 d PD A 1
C25 C 0.3975(9) 1.154(2) 0.5051(9) 0.045(8) Uiso 0.534(19) 1 d PD A 1
H25A H 0.4255 1.1486 0.5640 0.067 Uiso 0.534(19) 1 calc PR A 1
H25B H 0.3771 1.0747 0.4882 0.067 Uiso 0.534(19) 1 calc PR A 1
H25C H 0.3763 1.2292 0.4958 0.067 Uiso 0.534(19) 1 calc PR A 1
O26 O 0.6804(2) 1.1835(5) 0.8977(4) 0.0518(16) Uani 1 1 d D . .
C27 C 0.7138(3) 1.2235(8) 0.8779(6) 0.052(2) Uani 1 1 d . . .
H27A H 0.7322 1.1480 0.8782 0.078 Uiso 1 1 calc R . .
H27B H 0.7380 1.2868 0.9190 0.078 Uiso 1 1 calc R . .
H27C H 0.6943 1.2635 0.8229 0.078 Uiso 1 1 calc R . .
H26 H 0.6568 1.2507 0.8757 0.150 Uiso 1 1 d RD . .
O28 O 0.4101(5) 1.2384(13) 0.4798(8) 0.050(5) Uiso 0.466(19) 1 d PD A 2
C29 C 0.3900(8) 1.1485(16) 0.5074(8) 0.029(6) Uiso 0.466(19) 1 d P A 2
H29A H 0.4044 1.1654 0.5656 0.043 Uiso 0.466(19) 1 calc PR A 2
H29B H 0.3986 1.0600 0.5016 0.043 Uiso 0.466(19) 1 calc PR A 2
H29C H 0.3531 1.1579 0.4740 0.043 Uiso 0.466(19) 1 calc PR A 2
H24 H 0.3964 1.1370 0.4091 0.120 Uiso 0.534(19) 1 d PRD A 1
H28 H 0.3928 1.3120 0.4713 0.120 Uiso 0.466(19) 1 d PRD A 2

loop_
_atom_site_aniso_label
_atom_site_aniso_U_11
_atom_site_aniso_U_22
_atom_site_aniso_U_33
_atom_site_aniso_U_23
_atom_site_aniso_U_13
_atom_site_aniso_U_12
I1 0.0221(2) 0.0323(3) 0.0199(2) 0.00564(19) 0.00944(19) 0.00429(19)
Cd1 0.0180(3) 0.0250(3) 0.0182(2) 0.00074(19) 0.0107(2) 0.0011(2)
N1 0.015(3) 0.026(3) 0.018(3) -0.003(2) 0.011(2) -0.001(2)
I2 0.0459(3) 0.0275(3) 0.0245(2) 0.00108(19) 0.0203(2) 0.0076(2)
C2 0.020(4) 0.037(4) 0.021(3) -0.002(3) 0.013(3) 0.006(3)
C3 0.018(4) 0.042(4) 0.022(3) -0.004(3) 0.012(3) 0.001(3)
N4 0.023(3) 0.021(3) 0.035(3) -0.005(2) 0.019(3) -0.006(2)
C5 0.016(3) 0.022(3) 0.016(3) -0.001(3) 0.009(3) 0.004(3)
S6 0.0176(8) 0.0290(9) 0.0218(8) 0.0025(7) 0.0133(7) 0.0035(7)
C7 0.022(4) 0.025(3) 0.018(3) 0.002(3) 0.013(3) -0.001(3)
C8 0.017(3) 0.016(3) 0.015(3) -0.005(2) 0.010(3) -0.004(2)
C9 0.024(4) 0.019(3) 0.012(3) 0.000(2) 0.010(3) -0.001(3)
C10 0.013(3) 0.030(4) 0.021(3) 0.000(3) 0.010(3) 0.003(3)
C11 0.020(3) 0.030(4) 0.017(3) 0.002(3) 0.014(3) 0.003(3)
C12 0.021(4) 0.029(4) 0.018(3) 0.005(3) 0.011(3) -0.002(3)
C13 0.023(4) 0.038(4) 0.027(4) 0.013(3) 0.012(3) -0.001(3)
C14 0.024(4) 0.025(4) 0.017(3) 0.002(3) 0.011(3) 0.001(3)
C15 0.022(4) 0.023(3) 0.019(3) -0.005(3) 0.013(3) -0.001(3)
C16 0.021(4) 0.026(4) 0.027(3) 0.008(3) 0.015(3) 0.005(3)
C17 0.021(4) 0.027(4) 0.020(3) 0.002(3) 0.010(3) -0.008(3)
S18 0.0246(9) 0.0232(9) 0.0215(8) 0.0022(7) 0.0122(8) 0.0017(7)
C19 0.022(4) 0.028(4) 0.012(3) 0.001(3) 0.006(3) 0.002(3)
N20 0.010(3) 0.027(3) 0.016(3) -0.001(2) 0.006(2) 0.000(2)
C21 0.026(4) 0.023(4) 0.022(3) -0.002(3) 0.014(3) 0.000(3)
C22 0.020(4) 0.031(4) 0.018(3) 0.000(3) 0.010(3) 0.004(3)
N23 0.014(3) 0.028(3) 0.020(3) -0.002(2) 0.010(2) 0.001(2)
O26 0.059(4) 0.029(3) 0.087(5) 0.008(3) 0.054(4) 0.009(3)
C27 0.050(6) 0.050(6) 0.070(6) -0.018(5) 0.043(5) -0.014(4)

loop_
_atom_type_symbol
_atom_type_description
_atom_type_scat_dispersion_real
_atom_type_scat_dispersion_imag
_atom_type_scat_source
C C 0.0033 0.0016 'International Tables Vol C Tables 4.2.6.8 and 6.1.1.4'
H H 0.0000 0.0000 'International Tables Vol C Tables 4.2.6.8 and 6.1.1.4'
N N 0.0061 0.0033 'International Tables Vol C Tables 4.2.6.8 and 6.1.1.4'
S S 0.1246 0.1234 'International Tables Vol C Tables 4.2.6.8 and 6.1.1.4'
Cd Cd -0.8075 1.2024 'International Tables Vol C Tables 4.2.6.8 and 6.1.1.4'
I I -0.4742 1.8119 'International Tables Vol C Tables 4.2.6.8 and 6.1.1.4'
O O 0.0106 0.0060 'International Tables Vol C Tables 4.2.6.8 and 6.1.1.4'

loop_
_geom_angle_atom_site_label_1
_geom_angle_atom_site_label_2
_geom_angle_atom_site_label_3
_geom_angle
_geom_angle_site_symmetry_1
_geom_angle_site_symmetry_3
N1 Cd1 N20 117.94(19) . 6_576
N1 Cd1 I2 107.47(12) . .
N20 Cd1 I2 103.73(13) 6_576 .
N1 Cd1 I1 101.48(13) . .
N20 Cd1 I1 106.82(13) 6_576 .
I2 Cd1 I1 120.28(2) . .
C5 N1 C2 105.6(5) . .
C5 N1 Cd1 127.7(4) . .
C2 N1 Cd1 126.8(4) . .
C3 C2 N1 109.9(6) . .
C3 C2 H2 125.1 . .
N1 C2 H2 125.1 . .
C2 C3 N4 106.4(6) . .
C2 C3 H3 126.8 . .
N4 C3 H3 126.8 . .
C5 N4 C3 107.5(6) . .
C5 N4 H4 126.3 . .
C3 N4 H4 126.3 . .
N1 C5 N4 110.7(6) . .
N1 C5 S6 124.9(5) . .
N4 C5 S6 124.3(5) . .
C5 S6 C7 100.9(3) . .
C8 C7 S6 113.5(4) . .
C8 C7 H7A 108.9 . .
S6 C7 H7A 108.9 . .
C8 C7 H7B 108.9 . .
S6 C7 H7B 108.9 . .
H7A C7 H7B 107.7 . .
C15 C8 C9 119.3(6) . .
C15 C8 C7 121.2(6) . .
C9 C8 C7 119.5(5) . .
C11 C9 C8 119.3(6) . .
C11 C9 C10 118.9(6) . .
C8 C9 C10 121.8(5) . .
C9 C10 H10A 109.5 . .
C9 C10 H10B 109.5 . .
H10A C10 H10B 109.5 . .
C9 C10 H10C 109.5 . .
H10A C10 H10C 109.5 . .
H10B C10 H10C 109.5 . .
C12 C11 C9 122.2(6) . .
C12 C11 H11 118.9 . .
C9 C11 H11 118.9 . .
C11 C12 C14 119.0(6) . .
C11 C12 C13 119.5(6) . .
C14 C12 C13 121.5(6) . .
C12 C13 H13A 109.5 . .
C12 C13 H13B 109.5 . .
H13A C13 H13B 109.5 . .
C12 C13 H13C 109.5 . .
H13A C13 H13C 109.5 . .
H13B C13 H13C 109.5 . .
C12 C14 C15 120.2(6) . .
C12 C14 C17 119.7(6) . .
C15 C14 C17 120.1(6) . .
C8 C15 C14 120.1(6) . .
C8 C15 C16 121.1(6) . .
C14 C15 C16 118.9(6) . .
C15 C16 H16A 109.5 . .
C15 C16 H16B 109.5 . .
H16A C16 H16B 109.5 . .
C15 C16 H16C 109.5 . .
H16A C16 H16C 109.5 . .
H16B C16 H16C 109.5 . .
C14 C17 S18 105.9(4) . .
C14 C17 H17A 110.5 . .
S18 C17 H17A 110.5 . .
C14 C17 H17B 110.5 . .
S18 C17 H17B 110.5 . .
H17A C17 H17B 108.7 . .
C19 S18 C17 103.4(3) . .
N20 C19 N23 109.6(6) . .
N20 C19 S18 126.5(5) . .
N23 C19 S18 123.7(5) . .
C19 N20 C21 107.0(5) . .
C19 N20 Cd1 127.6(4) . 6_575
C21 N20 Cd1 125.1(4) . 6_575
C22 C21 N20 108.6(6) . .
C22 C21 H21 125.7 . .
N20 C21 H21 125.7 . .
N23 C22 C21 106.4(6) . .
N23 C22 H22 126.8 . .
C21 C22 H22 126.8 . .
C19 N23 C22 108.5(6) . .
C19 N23 H23 125.7 . .
C22 N23 H23 125.7 . .
C27 O26 H26 102.0 . .
O26 C27 H27A 109.5 . .
O26 C27 H27B 109.5 . .
H27A C27 H27B 109.5 . .
O26 C27 H27C 109.5 . .
H27A C27 H27C 109.5 . .
H27B C27 H27C 109.5 . .
C29 O28 H28 104.0 . .
O28 C29 H29A 109.5 . .
O28 C29 H29B 109.5 . .
H29A C29 H29B 109.5 . .
O28 C29 H29C 109.5 . .
H29A C29 H29C 109.5 . .
H29B C29 H29C 109.5 . .

loop_
_geom_bond_atom_site_label_1
_geom_bond_atom_site_label_2
_geom_bond_distance
_geom_bond_site_symmetry_2
I1 Cd1 2.7482(7) .
Cd1 N1 2.223(5) .
Cd1 N20 2.226(5) 6_576
Cd1 I2 2.7424(7) .
N1 C5 1.325(8) .
N1 C2 1.368(8) .
C2 C3 1.347(10) .
C2 H2 0.9500 .
C3 N4 1.360(8) .
C3 H3 0.9500 .
N4 C5 1.345(8) .
N4 H4 0.8800 .
C5 S6 1.748(6) .
S6 C7 1.837(6) .
C7 C8 1.495(8) .
C7 H7A 0.9900 .
C7 H7B 0.9900 .
C8 C15 1.407(8) .
C8 C9 1.416(9) .
C9 C11 1.392(9) .
C9 C10 1.516(8) .
C10 H10A 0.9800 .
C10 H10B 0.9800 .
C10 H10C 0.9800 .
C11 C12 1.386(9) .
C11 H11 0.9500 .
C12 C14 1.405(9) .
C12 C13 1.520(9) .
C13 H13A 0.9800 .
C13 H13B 0.9800 .
C13 H13C 0.9800 .
C14 C15 1.412(9) .
C14 C17 1.501(9) .
C15 C16 1.498(9) .
C16 H16A 0.9800 .
C16 H16B 0.9800 .
C16 H16C 0.9800 .
C17 S18 1.840(6) .
C17 H17A 0.9900 .
C17 H17B 0.9900 .
S18 C19 1.742(7) .
C19 N20 1.330(8) .
C19 N23 1.341(8) .
N20 C21 1.366(8) .
N20 Cd1 2.226(5) 6_575
C21 C22 1.365(9) .
C21 H21 0.9500 .
C22 N23 1.356(8) .
C22 H22 0.9500 .
N23 H23 0.8800 .
O24 C25 1.324(16) .
O24 H24 0.8975 .
C25 H25A 0.9800 .
C25 H25B 0.9800 .
C25 H25C 0.9800 .
O26 C27 1.421(9) .
O26 H26 0.9312 .
C27 H27A 0.9800 .
C27 H27B 0.9800 .
C27 H27C 0.9800 .
O28 C29 1.42(2) .
O28 H28 0.8998 .
C29 H29A 0.9800 .
C29 H29B 0.9800 .
C29 H29C 0.9800 .

loop_
_geom_hbond_atom_site_label_D
_geom_hbond_atom_site_label_H
_geom_hbond_atom_site_label_A
_geom_hbond_distance_DH
_geom_hbond_distance_HA
_geom_hbond_distance_DA
_geom_hbond_angle_DHA
_geom_hbond_site_symmetry_A
N4 H4 O26 0.88 1.87 2.713(8) 158.7 .
N23 H23 O24 0.88 1.85 2.723(10) 172.0 .
O26 H26 I2 0.93 2.52 3.441(5) 171.7 1_565

loop_
_geom_torsion_atom_site_label_1
_geom_torsion_atom_site_label_2
_geom_torsion_atom_site_label_3
_geom_torsion_atom_site_label_4
_geom_torsion
_geom_torsion_site_symmetry_1
_geom_torsion_site_symmetry_4
N20 Cd1 N1 C5 -42.7(5) 6_576 .
I2 Cd1 N1 C5 74.0(5) . .
I1 Cd1 N1 C5 -158.9(5) . .
N20 Cd1 N1 C2 138.9(5) 6_576 .
I2 Cd1 N1 C2 -104.5(5) . .
I1 Cd1 N1 C2 22.6(5) . .
C5 N1 C2 C3 0.2(7) . .
Cd1 N1 C2 C3 179.0(4) . .
N1 C2 C3 N4 0.0(7) . .
C2 C3 N4 C5 -0.3(7) . .
C2 N1 C5 N4 -0.4(7) . .
Cd1 N1 C5 N4 -179.1(4) . .
C2 N1 C5 S6 -178.9(5) . .
Cd1 N1 C5 S6 2.3(8) . .
C3 N4 C5 N1 0.4(7) . .
C3 N4 C5 S6 179.0(5) . .
N1 C5 S6 C7 -94.4(6) . .
N4 C5 S6 C7 87.2(6) . .
C5 S6 C7 C8 -65.9(5) . .
S6 C7 C8 C15 -72.7(7) . .
S6 C7 C8 C9 106.4(6) . .
C15 C8 C9 C11 -0.9(8) . .
C7 C8 C9 C11 -180.0(5) . .
C15 C8 C9 C10 179.9(5) . .
C7 C8 C9 C10 0.8(8) . .
C8 C9 C11 C12 0.2(9) . .
C10 C9 C11 C12 179.4(6) . .
C9 C11 C12 C14 0.4(9) . .
C9 C11 C12 C13 -178.2(6) . .
C11 C12 C14 C15 -0.3(9) . .
C13 C12 C14 C15 178.3(6) . .
C11 C12 C14 C17 -177.0(6) . .
C13 C12 C14 C17 1.6(9) . .
C9 C8 C15 C14 1.0(9) . .
C7 C8 C15 C14 -180.0(6) . .
C9 C8 C15 C16 -179.4(5) . .
C7 C8 C15 C16 -0.3(9) . .
C12 C14 C15 C8 -0.4(9) . .
C17 C14 C15 C8 176.3(5) . .
C12 C14 C15 C16 179.9(6) . .
C17 C14 C15 C16 -3.4(9) . .
C12 C14 C17 S18 88.8(6) . .
C15 C14 C17 S18 -87.9(6) . .
C14 C17 S18 C19 167.2(5) . .
C17 S18 C19 N20 92.7(6) . .
C17 S18 C19 N23 -93.5(6) . .
N23 C19 N20 C21 0.5(7) . .
S18 C19 N20 C21 175.1(5) . .
N23 C19 N20 Cd1 173.9(4) . 6_575
S18 C19 N20 Cd1 -11.5(8) . 6_575
C19 N20 C21 C22 -0.2(7) . .
Cd1 N20 C21 C22 -173.9(4) 6_575 .
N20 C21 C22 N23 -0.1(7) . .
N20 C19 N23 C22 -0.6(7) . .
S18 C19 N23 C22 -175.3(5) . .
C21 C22 N23 C19 0.4(7) . .
